data_1536189
loop_
_publ_author_name
'Wang, X.-Q.'
'Liu, L.-M.'
'Jacobson, A.J.'

_publ_section_title
;
 The novel open-framework vanadium silicates K2 (V O) (Si4 O10) * (H2 O)
 (VSH-1) and Cs2 (VO) (Si6 O14) * 3(H2 O) (VSH-2)
;
_journal_name_full 'Angew. Chem. Int. ed.'
_journal_page_first 2174
_journal_page_last 2176
_journal_volume 40
_journal_year 2001
_chemical_formula_sum 'H2 K2 O12 Si4 V'
_chemical_name_systematic 'K2 (V O) (Si4 O10) (H2 O)'
_space_group_IT_number 61
_symmetry_space_group_name_Hall '-P 2ac 2ab'
_symmetry_space_group_name_H-M 'P b c a'
_cell_angle_alpha 90
_cell_angle_beta 90
_cell_angle_gamma 90
_cell_formula_units_Z 4
_cell_length_a 10.258
_cell_length_b 8.26
_cell_length_c 12.981
_cell_volume 1099.894
_citation_journal_id_ASTM ACIEF5
_cod_data_source_file Wang_ACIEF5_2001_137.cif
_cod_data_source_block H2K2O12Si4V1
_cod_original_formula_sum 'H2 K2 O12 Si4 V1'
_cod_database_code 1536189

loop_
_symmetry_equiv_pos_as_xyz
x,y,z
-x+1/2,-y,z+1/2
x+1/2,-y+1/2,-z
-x,y+1/2,-z+1/2
-x,-y,-z
x-1/2,y,-z-1/2
-x-1/2,y-1/2,z
x,-y-1/2,z-1/2

loop_
_atom_site_label
_atom_site_type_symbol
_atom_site_fract_x
_atom_site_fract_y
_atom_site_fract_z
_atom_site_occupancy
_atom_site_U_iso_or_equiv
O7 O-2 -0.0805 0.296 0.5191 0.25 0.0
O2 O-2 0.1395 0.0875 0.4218 1 0.0
V1 V+4 -0.01696 0.0622 0.50429 0.5 0.0
O1 O-2 0.037 0.0856 0.2324 1 0.0
K2 K+1 -0.3339 0.0497 0.4649 0.33 0.0
O3 O-2 -0.1005 -0.052 0.3824 1 0.0
K3 K+1 -0.3403 0.1534 0.4625 0.33 0.0
O4 O-2 0.1241 0.3558 0.3149 1 0.0
Si2 Si+4 -0.10065 0.00176 0.26529 1 0.0
K1 K+1 -0.3286 0.0981 0.4627 0.33 0.0
O6 O-2 -0.0831 0.2375 0.5042 0.5 0.0
O8 O-2 -0.1327 0.3188 0.4736 0.25 0.0
O5 O-2 0.2853 0.1334 0.2533 1 0.0
Si1 Si+4 0.1471 0.16105 0.30921 1 0.0
